data_4128095
loop_
_publ_author_name
'Kim, Daria E.'
'Zweig, Joshua E.'
'Newhouse, Timothy R.'

_publ_section_title
;
 Total Synthesis of Paspaline A and Emindole PB Enabled by Computational
 Augmentation of a Transform-Guided Retrosynthetic Strategy.
;
_journal_issue 4
_journal_name_full 'Journal of the American Chemical Society'
_journal_page_first 1479
_journal_page_last 1483
_journal_paper_doi 10.1021/jacs.8b13127
_journal_volume 141
_journal_year 2019
_chemical_formula_moiety 'C28 H39 N O3'
_chemical_formula_sum 'C28 H39 N O3'
_chemical_formula_weight 437.60
_space_group_crystal_system monoclinic
_space_group_IT_number 14
_space_group_name_Hall '-P 2yn'
_space_group_name_H-M_alt 'P 1 21/n 1'
_symmetry_space_group_name_Hall '-P 2yn'
_symmetry_space_group_name_H-M 'P 1 21/n 1'
_atom_sites_solution_hydrogens geom
_atom_sites_solution_primary SHELXT
_atom_sites_solution_secondary difmap
_audit_creation_method SHELXL-2014/7
_cell_angle_alpha 90
_cell_angle_beta 98.628(7)
_cell_angle_gamma 90
_cell_formula_units_Z 4
_cell_length_a 12.1326(11)
_cell_length_b 13.0622(10)
_cell_length_c 15.0649(11)
_cell_measurement_reflns_used 4064
_cell_measurement_temperature 93(2)
_cell_measurement_theta_max 27.2280
_cell_measurement_theta_min 3.3630
_cell_volume 2360.4(3)
_computing_cell_refinement 'CrysAlisPro 1.171.39.28e (Rigaku OD, 2015)'
_computing_data_collection 'CrysAlisPro 1.171.39.28e (Rigaku OD, 2015)'
_computing_data_reduction 'CrysAlisPro 1.171.39.28e (Rigaku OD, 2015)'
_computing_molecular_graphics
; 
Dolomanov, O.V.; Bourhis, L.J.; Gildea, R.J.; Howard, J.A.K.; Puschmann, H., 
OLEX2: A complete structure solution, refinement and analysis program 
(2009). J. Appl. Cryst., 42, 339-341. 
;
_computing_publication_material 'CIFTAB-2014/2 (Sheldrick, 2014)'
_computing_structure_refinement 'SHELXL-2014/7 (Sheldrick, 2014)'
_computing_structure_solution 'SHELXT-2014/5 (Sheldrick, 2014)'
_diffrn_ambient_temperature 93(2)
_diffrn_detector_area_resol_mean 5.8
_diffrn_measured_fraction_theta_full 0.998
_diffrn_measured_fraction_theta_max 0.997
_diffrn_measurement_device_type 'Dectris Pilatus 3R'
_diffrn_measurement_method \w
_diffrn_radiation_type MoK\a
_diffrn_radiation_wavelength 0.71073
_diffrn_reflns_av_R_equivalents 0.0619
_diffrn_reflns_av_unetI/netI 0.0472
_diffrn_reflns_Laue_measured_fraction_full 0.998
_diffrn_reflns_Laue_measured_fraction_max 0.997
_diffrn_reflns_limit_h_max 15
_diffrn_reflns_limit_h_min -15
_diffrn_reflns_limit_k_max 16
_diffrn_reflns_limit_k_min -16
_diffrn_reflns_limit_l_max 19
_diffrn_reflns_limit_l_min -17
_diffrn_reflns_number 9127
_diffrn_reflns_point_group_measured_fraction_full 0.998
_diffrn_reflns_point_group_measured_fraction_max 0.997
_diffrn_reflns_theta_full 25.242
_diffrn_reflns_theta_max 27.538
_diffrn_reflns_theta_min 3.119
_diffrn_source 'microfocus rotating anode'
_exptl_absorpt_coefficient_mu 0.079
_exptl_absorpt_correction_T_max 1.00000
_exptl_absorpt_correction_T_min 0.53211
_exptl_absorpt_correction_type multi-scan
_exptl_absorpt_process_details
; 
CrysAlisPro 1.171.39.28e (Rigaku Oxford Diffraction, 2015) 
Empirical absorption correction using spherical harmonics, 
 implemented in SCALE3 ABSPACK scaling algorithm. 
;
_exptl_crystal_colour colorless
_exptl_crystal_density_diffrn 1.231
_exptl_crystal_description plate
_exptl_crystal_F_000 952
_exptl_crystal_size_max 0.100
_exptl_crystal_size_mid 0.050
_exptl_crystal_size_min 0.050
_refine_diff_density_max 0.309
_refine_diff_density_min -0.305
_refine_diff_density_rms 0.052
_refine_ls_extinction_method none
_refine_ls_goodness_of_fit_ref 1.079
_refine_ls_hydrogen_treatment constr
_refine_ls_matrix_type full
_refine_ls_number_parameters 296
_refine_ls_number_reflns 9127
_refine_ls_number_restraints 0
_refine_ls_restrained_S_all 1.079
_refine_ls_R_factor_all 0.0945
_refine_ls_R_factor_gt 0.0641
_refine_ls_shift/su_max 0.000
_refine_ls_shift/su_mean 0.000
_refine_ls_structure_factor_coef Fsqd
_refine_ls_weighting_details 'w=1/[\s^2^(Fo^2^)+(0.1049P)^2^] where P=(Fo^2^+2Fc^2^)/3'
_refine_ls_weighting_scheme calc
_refine_ls_wR_factor_gt 0.1757
_refine_ls_wR_factor_ref 0.1859
_reflns_Friedel_coverage 0.000
_reflns_number_gt 6064
_reflns_number_total 9127
_reflns_threshold_expression 'I > 2\s(I)'
_cod_data_source_file ja8b13127_si_003.cif
_cod_data_source_block 007c-17034
_cod_database_code 4128095
_shelx_shelxl_version_number 2014/7
_shelx_space_group_comment
; 
The symmetry employed for this shelxl refinement is uniquely defined 
by the following loop, which should always be used as a source of 
symmetry information in preference to the above space-group names. 
They are only intended as comments. 
;
_shelx_estimated_absorpt_t_min 0.992
_shelx_estimated_absorpt_t_max 0.996

loop_
_space_group_symop_operation_xyz
'x, y, z'
'-x+1/2, y+1/2, -z+1/2'
'-x, -y, -z'
'x-1/2, -y-1/2, z-1/2'

loop_
_atom_site_label
_atom_site_type_symbol
_atom_site_fract_x
_atom_site_fract_y
_atom_site_fract_z
_atom_site_U_iso_or_equiv
_atom_site_adp_type
_atom_site_occupancy
_atom_site_site_symmetry_order
_atom_site_calc_flag
_atom_site_refinement_flags_posn
_atom_site_refinement_flags_adp
O1 O 0.4206(2) 0.44495(15) 0.42919(14) 0.0654(7) Uani 1 1 d . .
H1 H 0.3893 0.3936 0.4480 0.098 Uiso 1 1 calc R U
O2 O 0.66314(15) 0.07538(11) 0.36615(11) 0.0396(4) Uani 1 1 d . .
O3 O 0.59808(14) 0.19251(13) 0.45655(11) 0.0375(4) Uani 1 1 d . .
N1 N 0.52837(19) 0.89096(14) 0.29401(15) 0.0414(5) Uani 1 1 d . .
H1A H 0.5660 0.9463 0.3132 0.050 Uiso 1 1 calc R U
C1 C 0.4028(2) 0.44453(17) 0.33050(18) 0.0378(6) Uani 1 1 d . .
C2 C 0.4600(2) 0.34787(17) 0.29452(16) 0.0340(5) Uani 1 1 d . .
C3 C 0.4122(2) 0.24986(17) 0.33192(18) 0.0406(6) Uani 1 1 d . .
H3A H 0.4086 0.2601 0.3965 0.049 Uiso 1 1 calc R U
H3B H 0.3351 0.2395 0.3010 0.049 Uiso 1 1 calc R U
C4 C 0.4800(2) 0.15319(17) 0.32097(18) 0.0419(6) Uani 1 1 d . .
H4A H 0.4475 0.0944 0.3495 0.050 Uiso 1 1 calc R U
H4B H 0.4777 0.1377 0.2564 0.050 Uiso 1 1 calc R U
C5 C 0.5992(2) 0.16917(16) 0.36429(16) 0.0329(5) Uani 1 1 d . .
C6 C 0.6568(2) 0.25655(17) 0.32012(17) 0.0366(6) Uani 1 1 d . .
C7 C 0.5872(2) 0.35507(17) 0.32669(18) 0.0369(6) Uani 1 1 d . .
H7 H 0.5900 0.3619 0.3931 0.044 Uiso 1 1 calc R U
C8 C 0.6379(2) 0.4516(2) 0.3043(2) 0.0532(8) Uani 1 1 d . .
H8A H 0.6414 0.4520 0.2390 0.064 Uiso 1 1 calc R U
H8B H 0.7155 0.4538 0.3360 0.064 Uiso 1 1 calc R U
C9 C 0.5788(2) 0.54715(17) 0.32724(18) 0.0406(6) Uani 1 1 d . .
H9A H 0.6090 0.6064 0.2977 0.049 Uiso 1 1 calc R U
H9B H 0.5947 0.5583 0.3929 0.049 Uiso 1 1 calc R U
C10 C 0.4538(2) 0.54345(16) 0.29909(16) 0.0351(6) Uani 1 1 d . .
H10 H 0.4401 0.5429 0.2320 0.042 Uiso 1 1 calc R U
C11 C 0.2809(2) 0.4444(2) 0.2952(3) 0.0683(11) Uani 1 1 d . .
H11A H 0.2532 0.3738 0.2918 0.102 Uiso 1 1 calc R U
H11B H 0.2685 0.4751 0.2352 0.102 Uiso 1 1 calc R U
H11C H 0.2410 0.4841 0.3355 0.102 Uiso 1 1 calc R U
C12 C 0.4313(3) 0.3449(2) 0.19145(18) 0.0544(8) Uani 1 1 d . .
H12A H 0.3527 0.3630 0.1737 0.082 Uiso 1 1 calc R U
H12B H 0.4446 0.2759 0.1699 0.082 Uiso 1 1 calc R U
H12C H 0.4783 0.3940 0.1652 0.082 Uiso 1 1 calc R U
C13 C 0.7266(2) 0.0647(2) 0.45661(17) 0.0438(6) Uani 1 1 d . .
C14 C 0.7100(2) 0.1697(2) 0.49737(17) 0.0441(7) Uani 1 1 d . .
H14 H 0.7142 0.1640 0.5640 0.053 Uiso 1 1 calc R U
C15 C 0.7844(2) 0.2546(2) 0.4739(2) 0.0520(7) Uani 1 1 d . .
H15A H 0.8625 0.2396 0.5000 0.062 Uiso 1 1 calc R U
H15B H 0.7625 0.3197 0.5001 0.062 Uiso 1 1 calc R U
C16 C 0.7761(2) 0.2662(2) 0.3729(2) 0.0489(7) Uani 1 1 d . .
H16A H 0.8238 0.2135 0.3505 0.059 Uiso 1 1 calc R U
H16B H 0.8064 0.3340 0.3598 0.059 Uiso 1 1 calc R U
C17 C 0.6723(3) -0.0169(2) 0.5063(2) 0.0591(8) Uani 1 1 d . .
H17A H 0.5951 0.0027 0.5099 0.089 Uiso 1 1 calc R U
H17B H 0.7135 -0.0243 0.5671 0.089 Uiso 1 1 calc R U
H17C H 0.6730 -0.0822 0.4743 0.089 Uiso 1 1 calc R U
C18 C 0.8458(2) 0.0333(2) 0.4507(2) 0.0510(7) Uani 1 1 d . .
H18A H 0.8461 -0.0352 0.4241 0.077 Uiso 1 1 calc R U
H18B H 0.8892 0.0323 0.5110 0.077 Uiso 1 1 calc R U
H18C H 0.8789 0.0823 0.4131 0.077 Uiso 1 1 calc R U
C19 C 0.6714(3) 0.2294(2) 0.22319(18) 0.0559(8) Uani 1 1 d . .
H19A H 0.7073 0.1623 0.2224 0.084 Uiso 1 1 calc R U
H19B H 0.7179 0.2813 0.2000 0.084 Uiso 1 1 calc R U
H19C H 0.5982 0.2272 0.1855 0.084 Uiso 1 1 calc R U
C20 C 0.3982(2) 0.64161(18) 0.32957(19) 0.0439(7) Uani 1 1 d . .
H20A H 0.3171 0.6384 0.3080 0.053 Uiso 1 1 calc R U
H20B H 0.4088 0.6435 0.3960 0.053 Uiso 1 1 calc R U
C21 C 0.5013(2) 0.81177(18) 0.34714(18) 0.0437(7) Uani 1 1 d . .
H21 H 0.5202 0.8090 0.4106 0.052 Uiso 1 1 calc R U
C22 C 0.4438(2) 0.73809(18) 0.29588(17) 0.0389(6) Uani 1 1 d . .
C23 C 0.4344(2) 0.77245(18) 0.20514(17) 0.0384(6) Uani 1 1 d . .
C24 C 0.3848(2) 0.73252(19) 0.12214(19) 0.0480(7) Uani 1 1 d . .
H24 H 0.3508 0.6669 0.1191 0.058 Uiso 1 1 calc R U
C25 C 0.3859(3) 0.7886(2) 0.0458(2) 0.0647(9) Uani 1 1 d . .
H25 H 0.3523 0.7620 -0.0105 0.078 Uiso 1 1 calc R U
C26 C 0.4373(3) 0.8873(2) 0.0502(2) 0.0667(10) Uani 1 1 d . .
H26 H 0.4365 0.9259 -0.0033 0.080 Uiso 1 1 calc R U
C27 C 0.4874(3) 0.9267(2) 0.1292(2) 0.0503(7) Uani 1 1 d . .
H27 H 0.5218 0.9921 0.1315 0.060 Uiso 1 1 calc R U
C28 C 0.4872(2) 0.86946(17) 0.20705(18) 0.0391(6) Uani 1 1 d . .

loop_
_atom_site_aniso_label
_atom_site_aniso_U_11
_atom_site_aniso_U_22
_atom_site_aniso_U_33
_atom_site_aniso_U_23
_atom_site_aniso_U_13
_atom_site_aniso_U_12
O1 0.0986(19) 0.0541(12) 0.0508(13) 0.0079(10) 0.0355(12) 0.0013(12)
O2 0.0438(11) 0.0360(8) 0.0371(10) 0.0066(8) 0.0002(8) 0.0103(8)
O3 0.0285(10) 0.0536(10) 0.0301(9) 0.0060(8) 0.0038(7) 0.0079(8)
N1 0.0489(14) 0.0332(10) 0.0441(13) 0.0018(9) 0.0129(10) 0.0016(9)
C1 0.0302(14) 0.0367(12) 0.0479(16) 0.0119(11) 0.0105(11) 0.0011(10)
C2 0.0312(14) 0.0339(11) 0.0355(13) 0.0092(10) 0.0003(10) 0.0000(10)
C3 0.0260(14) 0.0377(13) 0.0545(17) 0.0131(12) -0.0053(11) -0.0034(10)
C4 0.0433(16) 0.0347(12) 0.0444(15) 0.0114(11) -0.0042(12) -0.0017(11)
C5 0.0349(14) 0.0340(11) 0.0295(12) 0.0038(10) 0.0041(10) 0.0039(10)
C6 0.0379(15) 0.0384(12) 0.0360(14) 0.0060(11) 0.0137(11) 0.0073(11)
C7 0.0304(14) 0.0340(11) 0.0481(15) 0.0104(11) 0.0119(11) 0.0001(10)
C8 0.0371(17) 0.0458(14) 0.078(2) -0.0026(14) 0.0140(15) 0.0047(13)
C9 0.0344(15) 0.0350(12) 0.0545(17) 0.0071(11) 0.0139(12) -0.0028(11)
C10 0.0347(14) 0.0352(11) 0.0373(14) 0.0089(10) 0.0121(10) 0.0042(10)
C11 0.0196(15) 0.0337(13) 0.145(3) 0.0249(17) -0.0075(17) -0.0022(11)
C12 0.071(2) 0.0421(13) 0.0433(16) 0.0038(13) -0.0127(14) 0.0037(14)
C13 0.0403(16) 0.0542(15) 0.0345(14) 0.0098(12) -0.0021(11) 0.0097(12)
C14 0.0361(16) 0.0626(16) 0.0317(14) 0.0020(12) -0.0012(11) 0.0158(13)
C15 0.0297(16) 0.0616(17) 0.0612(19) -0.0098(15) -0.0047(13) 0.0081(13)
C16 0.0303(15) 0.0465(14) 0.073(2) 0.0093(14) 0.0177(14) 0.0072(12)
C17 0.0484(19) 0.0718(19) 0.0543(19) 0.0311(16) -0.0018(15) 0.0083(15)
C18 0.0461(18) 0.0564(16) 0.0498(17) 0.0027(13) 0.0047(13) 0.0203(13)
C19 0.075(2) 0.0559(16) 0.0429(16) 0.0138(14) 0.0270(15) 0.0248(16)
C20 0.0437(17) 0.0391(13) 0.0530(17) 0.0123(12) 0.0203(13) 0.0070(11)
C21 0.0510(18) 0.0375(12) 0.0453(16) 0.0103(12) 0.0164(13) 0.0090(12)
C22 0.0406(15) 0.0347(12) 0.0446(15) 0.0056(11) 0.0170(12) 0.0079(11)
C23 0.0403(15) 0.0351(12) 0.0436(15) 0.0022(11) 0.0181(12) 0.0030(11)
C24 0.0559(19) 0.0401(13) 0.0512(17) 0.0059(13) 0.0187(14) -0.0049(13)
C25 0.091(3) 0.0663(19) 0.0385(16) -0.0036(15) 0.0169(16) -0.0165(18)
C26 0.093(3) 0.0645(19) 0.0464(18) 0.0155(15) 0.0219(17) -0.0215(18)
C27 0.064(2) 0.0455(14) 0.0446(16) 0.0048(13) 0.0184(14) -0.0119(14)
C28 0.0376(15) 0.0321(11) 0.0519(17) 0.0064(11) 0.0202(12) 0.0032(11)

loop_
_atom_type_symbol
_atom_type_description
_atom_type_scat_dispersion_real
_atom_type_scat_dispersion_imag
_atom_type_scat_source
C C 0.0033 0.0016 'International Tables Vol C Tables 4.2.6.8 and 6.1.1.4'
H H 0.0000 0.0000 'International Tables Vol C Tables 4.2.6.8 and 6.1.1.4'
N N 0.0061 0.0033 'International Tables Vol C Tables 4.2.6.8 and 6.1.1.4'
O O 0.0106 0.0060 'International Tables Vol C Tables 4.2.6.8 and 6.1.1.4'

loop_
_geom_angle_atom_site_label_1
_geom_angle_atom_site_label_2
_geom_angle_atom_site_label_3
_geom_angle
C1 O1 H1 109.5
C5 O2 C13 107.65(17)
C5 O3 C14 103.09(17)
C28 N1 C21 108.7(2)
C28 N1 H1A 125.7
C21 N1 H1A 125.7
O1 C1 C11 110.3(2)
O1 C1 C10 107.7(2)
C11 C1 C10 108.3(2)
O1 C1 C2 110.23(19)
C11 C1 C2 109.9(2)
C10 C1 C2 110.46(19)
C12 C2 C3 107.8(2)
C12 C2 C7 112.4(2)
C3 C2 C7 110.27(18)
C12 C2 C1 108.79(19)
C3 C2 C1 109.28(19)
C7 C2 C1 108.23(19)
C4 C3 C2 114.1(2)
C4 C3 H3A 108.7
C2 C3 H3A 108.7
C4 C3 H3B 108.7
C2 C3 H3B 108.7
H3A C3 H3B 107.6
C5 C4 C3 109.58(19)
C5 C4 H4A 109.8
C3 C4 H4A 109.8
C5 C4 H4B 109.8
C3 C4 H4B 109.8
H4A C4 H4B 108.2
O3 C5 O2 104.22(17)
O3 C5 C4 107.6(2)
O2 C5 C4 111.54(18)
O3 C5 C6 109.52(18)
O2 C5 C6 111.04(19)
C4 C5 C6 112.51(19)
C19 C6 C5 111.3(2)
C19 C6 C16 105.9(2)
C5 C6 C16 106.8(2)
C19 C6 C7 113.2(2)
C5 C6 C7 107.51(19)
C16 C6 C7 112.1(2)
C8 C7 C2 114.4(2)
C8 C7 C6 116.6(2)
C2 C7 C6 117.1(2)
C8 C7 H7 101.6
C2 C7 H7 101.6
C6 C7 H7 101.6
C7 C8 C9 115.4(2)
C7 C8 H8A 108.4
C9 C8 H8A 108.4
C7 C8 H8B 108.4
C9 C8 H8B 108.4
H8A C8 H8B 107.5
C8 C9 C10 113.7(2)
C8 C9 H9A 108.8
C10 C9 H9A 108.8
C8 C9 H9B 108.8
C10 C9 H9B 108.8
H9A C9 H9B 107.7
C9 C10 C1 111.92(19)
C9 C10 C20 110.7(2)
C1 C10 C20 113.00(19)
C9 C10 H10 107.0
C1 C10 H10 107.0
C20 C10 H10 107.0
C1 C11 H11A 109.5
C1 C11 H11B 109.5
H11A C11 H11B 109.5
C1 C11 H11C 109.5
H11A C11 H11C 109.5
H11B C11 H11C 109.5
C2 C12 H12A 109.5
C2 C12 H12B 109.5
H12A C12 H12B 109.5
C2 C12 H12C 109.5
H12A C12 H12C 109.5
H12B C12 H12C 109.5
O2 C13 C17 108.7(2)
O2 C13 C18 110.0(2)
C17 C13 C18 109.2(2)
O2 C13 C14 101.86(18)
C17 C13 C14 109.9(2)
C18 C13 C14 116.8(2)
O3 C14 C15 107.9(2)
O3 C14 C13 100.8(2)
C15 C14 C13 116.6(2)
O3 C14 H14 110.4
C15 C14 H14 110.4
C13 C14 H14 110.4
C14 C15 C16 110.9(2)
C14 C15 H15A 109.5
C16 C15 H15A 109.5
C14 C15 H15B 109.5
C16 C15 H15B 109.5
H15A C15 H15B 108.0
C15 C16 C6 115.0(2)
C15 C16 H16A 108.5
C6 C16 H16A 108.5
C15 C16 H16B 108.5
C6 C16 H16B 108.5
H16A C16 H16B 107.5
C13 C17 H17A 109.5
C13 C17 H17B 109.5
H17A C17 H17B 109.5
C13 C17 H17C 109.5
H17A C17 H17C 109.5
H17B C17 H17C 109.5
C13 C18 H18A 109.5
C13 C18 H18B 109.5
H18A C18 H18B 109.5
C13 C18 H18C 109.5
H18A C18 H18C 109.5
H18B C18 H18C 109.5
C6 C19 H19A 109.5
C6 C19 H19B 109.5
H19A C19 H19B 109.5
C6 C19 H19C 109.5
H19A C19 H19C 109.5
H19B C19 H19C 109.5
C22 C20 C10 113.4(2)
C22 C20 H20A 108.9
C10 C20 H20A 108.9
C22 C20 H20B 108.9
C10 C20 H20B 108.9
H20A C20 H20B 107.7
C22 C21 N1 110.4(2)
C22 C21 H21 124.8
N1 C21 H21 124.8
C21 C22 C23 106.4(2)
C21 C22 C20 126.0(2)
C23 C22 C20 127.6(2)
C24 C23 C28 118.8(2)
C24 C23 C22 134.3(2)
C28 C23 C22 106.9(2)
C25 C24 C23 119.6(3)
C25 C24 H24 120.2
C23 C24 H24 120.2
C24 C25 C26 120.3(3)
C24 C25 H25 119.9
C26 C25 H25 119.9
C27 C26 C25 121.2(3)
C27 C26 H26 119.4
C25 C26 H26 119.4
C26 C27 C28 118.7(3)
C26 C27 H27 120.7
C28 C27 H27 120.7
N1 C28 C27 130.9(2)
N1 C28 C23 107.7(2)
C27 C28 C23 121.4(3)

loop_
_geom_bond_atom_site_label_1
_geom_bond_atom_site_label_2
_geom_bond_distance
O1 C1 1.470(3)
O1 H1 0.8400
O2 C5 1.448(3)
O2 C13 1.468(3)
O3 C5 1.425(3)
O3 C14 1.436(3)
N1 C28 1.359(3)
N1 C21 1.377(3)
N1 H1A 0.8800
C1 C11 1.496(4)
C1 C10 1.538(3)
C1 C2 1.575(3)
C2 C12 1.540(3)
C2 C3 1.546(3)
C2 C7 1.549(4)
C3 C4 1.529(3)
C3 H3A 0.9900
C3 H3B 0.9900
C4 C5 1.509(4)
C4 H4A 0.9900
C4 H4B 0.9900
C5 C6 1.540(3)
C6 C19 1.539(3)
C6 C16 1.549(4)
C6 C7 1.550(3)
C7 C8 1.465(3)
C7 H7 1.0000
C8 C9 1.506(3)
C8 H8A 0.9900
C8 H8B 0.9900
C9 C10 1.512(4)
C9 H9A 0.9900
C9 H9B 0.9900
C10 C20 1.550(3)
C10 H10 1.0000
C11 H11A 0.9800
C11 H11B 0.9800
C11 H11C 0.9800
C12 H12A 0.9800
C12 H12B 0.9800
C12 H12C 0.9800
C13 C17 1.510(4)
C13 C18 1.519(4)
C13 C14 1.528(4)
C14 C15 1.506(4)
C14 H14 1.0000
C15 C16 1.518(4)
C15 H15A 0.9900
C15 H15B 0.9900
C16 H16A 0.9900
C16 H16B 0.9900
C17 H17A 0.9800
C17 H17B 0.9800
C17 H17C 0.9800
C18 H18A 0.9800
C18 H18B 0.9800
C18 H18C 0.9800
C19 H19A 0.9800
C19 H19B 0.9800
C19 H19C 0.9800
C20 C22 1.495(3)
C20 H20A 0.9900
C20 H20B 0.9900
C21 C22 1.359(4)
C21 H21 0.9500
C22 C23 1.427(3)
C23 C24 1.404(4)
C23 C28 1.419(3)
C24 C25 1.366(4)
C24 H24 0.9500
C25 C26 1.429(4)
C25 H25 0.9500
C26 C27 1.355(4)
C26 H26 0.9500
C27 C28 1.390(4)
C27 H27 0.9500

loop_
_geom_hbond_atom_site_label_D
_geom_hbond_atom_site_label_H
_geom_hbond_atom_site_label_A
_geom_hbond_distance_DH
_geom_hbond_distance_HA
_geom_hbond_distance_DA
_geom_hbond_angle_DHA
_geom_hbond_site_symmetry_A
N1 H1A O2 0.88 2.14 3.021(3) 176.5 1_565

loop_
_geom_torsion_atom_site_label_1
_geom_torsion_atom_site_label_2
_geom_torsion_atom_site_label_3
_geom_torsion_atom_site_label_4
_geom_torsion
O1 C1 C2 C12 175.2(2)
C11 C1 C2 C12 53.5(3)
C10 C1 C2 C12 -66.0(3)
O1 C1 C2 C3 57.7(2)
C11 C1 C2 C3 -64.0(3)
C10 C1 C2 C3 176.5(2)
O1 C1 C2 C7 -62.4(2)
C11 C1 C2 C7 175.9(2)
C10 C1 C2 C7 56.4(3)
C12 C2 C3 C4 76.0(3)
C7 C2 C3 C4 -47.0(3)
C1 C2 C3 C4 -165.9(2)
C2 C3 C4 C5 56.0(3)
C14 O3 C5 O2 41.3(2)
C14 O3 C5 C4 159.83(18)
C14 O3 C5 C6 -77.6(2)
C13 O2 C5 O3 -17.9(2)
C13 O2 C5 C4 -133.7(2)
C13 O2 C5 C6 100.0(2)
C3 C4 C5 O3 58.7(2)
C3 C4 C5 O2 172.38(19)
C3 C4 C5 C6 -62.1(3)
O3 C5 C6 C19 173.8(2)
O2 C5 C6 C19 59.2(3)
C4 C5 C6 C19 -66.6(3)
O3 C5 C6 C16 58.7(2)
O2 C5 C6 C16 -55.9(2)
C4 C5 C6 C16 178.3(2)
O3 C5 C6 C7 -61.8(2)
O2 C5 C6 C7 -176.31(19)
C4 C5 C6 C7 57.9(3)
C12 C2 C7 C8 67.0(3)
C3 C2 C7 C8 -172.7(2)
C1 C2 C7 C8 -53.2(3)
C12 C2 C7 C6 -74.8(3)
C3 C2 C7 C6 45.5(3)
C1 C2 C7 C6 165.03(19)
C19 C6 C7 C8 -67.9(3)
C5 C6 C7 C8 168.7(2)
C16 C6 C7 C8 51.7(3)
C19 C6 C7 C2 73.0(3)
C5 C6 C7 C2 -50.3(3)
C16 C6 C7 C2 -167.3(2)
C2 C7 C8 C9 48.8(4)
C6 C7 C8 C9 -169.2(2)
C7 C8 C9 C10 -46.1(4)
C8 C9 C10 C1 49.9(3)
C8 C9 C10 C20 176.9(2)
O1 C1 C10 C9 64.1(3)
C11 C1 C10 C9 -176.6(2)
C2 C1 C10 C9 -56.3(3)
O1 C1 C10 C20 -61.6(3)
C11 C1 C10 C20 57.6(3)
C2 C1 C10 C20 178.0(2)
C5 O2 C13 C17 105.3(2)
C5 O2 C13 C18 -135.3(2)
C5 O2 C13 C14 -10.7(2)
C5 O3 C14 C15 75.3(2)
C5 O3 C14 C13 -47.4(2)
O2 C13 C14 O3 35.1(2)
C17 C13 C14 O3 -80.0(2)
C18 C13 C14 O3 154.9(2)
O2 C13 C14 C15 -81.4(3)
C17 C13 C14 C15 163.5(2)
C18 C13 C14 C15 38.5(3)
O3 C14 C15 C16 -57.6(3)
C13 C14 C15 C16 54.9(3)
C14 C15 C16 C6 41.1(3)
C19 C6 C16 C15 -158.9(2)
C5 C6 C16 C15 -40.2(3)
C7 C6 C16 C15 77.3(3)
C9 C10 C20 C22 56.2(3)
C1 C10 C20 C22 -177.4(2)
C28 N1 C21 C22 0.6(3)
N1 C21 C22 C23 0.3(3)
N1 C21 C22 C20 -178.7(2)
C10 C20 C22 C21 -114.8(3)
C10 C20 C22 C23 66.5(4)
C21 C22 C23 C24 -179.4(3)
C20 C22 C23 C24 -0.5(5)
C21 C22 C23 C28 -1.0(3)
C20 C22 C23 C28 177.9(2)
C28 C23 C24 C25 -1.7(4)
C22 C23 C24 C25 176.6(3)
C23 C24 C25 C26 0.2(5)
C24 C25 C26 C27 1.0(6)
C25 C26 C27 C28 -0.5(5)
C21 N1 C28 C27 176.3(3)
C21 N1 C28 C23 -1.2(3)
C26 C27 C28 N1 -178.4(3)
C26 C27 C28 C23 -1.2(4)
C24 C23 C28 N1 -179.9(2)
C22 C23 C28 N1 1.3(3)
C24 C23 C28 C27 2.3(4)
C22 C23 C28 C27 -176.5(2)
